data_4078668
loop_
_publ_author_name
'Mobarok, Md Hosnay'
'Ferguson, Michael J.'
'Cowie, Martin'

_publ_section_title
;
 Multiple Si--H Bond Activations in a Bis(diethylphosphino)methane-Bridged
 Complex of Rhodium and Iridium: Synthesis of an Unusual
 Bis(silyl)/\m-Silylene Complex
;
_journal_issue 13
_journal_name_full Organometallics
_journal_page_first 4722
_journal_paper_doi 10.1021/om300283k
_journal_volume 31
_journal_year 2012
_chemical_formula_moiety 'C49 H54 Ir O4 P2 Rh Si3'
_chemical_formula_sum 'C49 H54 Ir O4 P2 Rh Si3'
_chemical_formula_weight 1148.24
_chemical_name_systematic
; 
 ? 
;
_space_group_IT_number 15
_symmetry_cell_setting monoclinic
_symmetry_space_group_name_Hall '-I 2ya'
_symmetry_space_group_name_H-M 'I 1 2/a 1'
_atom_sites_solution_hydrogens geom
_atom_sites_solution_primary direct
_atom_sites_solution_secondary difmap
_audit_creation_method SHELXL-97
_cell_angle_alpha 90.00
_cell_angle_beta 92.8670(10)
_cell_angle_gamma 90.00
_cell_formula_units_Z 4
_cell_length_a 20.6418(9)
_cell_length_b 10.9486(5)
_cell_length_c 20.9305(9)
_cell_measurement_reflns_used 9383
_cell_measurement_temperature 173(2)
_cell_measurement_theta_max 27.51
_cell_measurement_theta_min 2.70
_cell_volume 4724.3(4)
_computing_cell_refinement 'Bruker SAINT'
_computing_data_collection 'Bruker APEX2'
_computing_data_reduction 'Bruker SAINT'
_computing_molecular_graphics 'Bruker SHELXTL'
_computing_publication_material 'Bruker SHELXTL'
_computing_structure_refinement 'SHELXL-97 (Sheldrick, 2008)'
_computing_structure_solution 'SHELXS-97 (Sheldrick, 2008)'
_diffrn_ambient_temperature 173(2)
_diffrn_measured_fraction_theta_full 0.999
_diffrn_measured_fraction_theta_max 0.999
_diffrn_measurement_device_type 'Bruker APEX-II CCD'
_diffrn_measurement_method '\w scans'
_diffrn_radiation_monochromator graphite
_diffrn_radiation_source 'fine-focus sealed tube'
_diffrn_radiation_type MoK\a
_diffrn_radiation_wavelength 0.71073
_diffrn_reflns_av_R_equivalents 0.0115
_diffrn_reflns_av_sigmaI/netI 0.0097
_diffrn_reflns_limit_h_max 26
_diffrn_reflns_limit_h_min -26
_diffrn_reflns_limit_k_max 14
_diffrn_reflns_limit_k_min -14
_diffrn_reflns_limit_l_max 27
_diffrn_reflns_limit_l_min -27
_diffrn_reflns_number 20792
_diffrn_reflns_theta_full 27.51
_diffrn_reflns_theta_max 27.51
_diffrn_reflns_theta_min 1.95
_exptl_absorpt_coefficient_mu 3.350
_exptl_absorpt_correction_T_max 0.6096
_exptl_absorpt_correction_T_min 0.3091
_exptl_absorpt_correction_type numerical
_exptl_absorpt_process_details 'SADABS (Sheldrick, 2008)'
_exptl_crystal_colour yellow
_exptl_crystal_density_diffrn 1.614
_exptl_crystal_density_method 'not measured'
_exptl_crystal_description block
_exptl_crystal_F_000 2296
_exptl_crystal_size_max 0.46
_exptl_crystal_size_mid 0.25
_exptl_crystal_size_min 0.16
_refine_diff_density_max 0.771
_refine_diff_density_min -0.475
_refine_diff_density_rms 0.056
_refine_ls_extinction_method none
_refine_ls_goodness_of_fit_ref 1.032
_refine_ls_hydrogen_treatment mixed
_refine_ls_matrix_type full
_refine_ls_number_parameters 334
_refine_ls_number_reflns 5423
_refine_ls_number_restraints 1
_refine_ls_restrained_S_all 1.032
_refine_ls_R_factor_all 0.0197
_refine_ls_R_factor_gt 0.0171
_refine_ls_shift/su_max 0.010
_refine_ls_shift/su_mean 0.000
_refine_ls_structure_factor_coef Fsqd
_refine_ls_weighting_details 'calc w=1/[\s^2^(Fo^2^)+(0.0187P)^2^+8.3340P] where P=(Fo^2^+2Fc^2^)/3'
_refine_ls_weighting_scheme calc
_refine_ls_wR_factor_gt 0.0415
_refine_ls_wR_factor_ref 0.0434
_reflns_number_gt 4895
_reflns_number_total 5423
_reflns_threshold_expression I>2\s(I)
_cod_data_source_file om300283k_si_002.cif
_cod_data_source_block cow1126
_cod_depositor_comments
;
The following automatic conversions were performed:

'_symmetry_cell_setting' value 'Monoclinic' changed to 'monoclinic'
according to /home/saulius/struct/CIF-dictionaries/cif_core.dic
dictionary named 'cif_core.dic' version 2.4.2 from 2011-04-26.

Automatic conversion script
Id: cif_fix_values 1891 2012-01-12 08:04:46Z andrius 
;
_cod_original_sg_symbol_H-M I2/a
_cod_database_code 4078668

loop_
_symmetry_equiv_pos_as_xyz
'x, y, z'
'-x+1/2, y, -z'
'x+1/2, y+1/2, z+1/2'
'-x+1, y+1/2, -z+1/2'
'-x, -y, -z'
'x-1/2, -y, z'
'-x+1/2, -y+1/2, -z+1/2'
'x, -y+1/2, z+1/2'

loop_
_atom_site_label
_atom_site_type_symbol
_atom_site_fract_x
_atom_site_fract_y
_atom_site_fract_z
_atom_site_U_iso_or_equiv
_atom_site_adp_type
_atom_site_occupancy
_atom_site_symmetry_multiplicity
_atom_site_calc_flag
_atom_site_refinement_flags
_atom_site_disorder_assembly
_atom_site_disorder_group
Ir Ir 0.21183(5) -0.00034(3) 0.05538(6) 0.01896(9) Uani 0.50 1 d P A -1
Rh Rh 0.29584(11) -0.00298(8) -0.05144(12) 0.01896(9) Uani 0.50 1 d P . -1
P1 P 0.2005(2) 0.21564(12) 0.04309(16) 0.0227(5) Uani 0.50 1 d PD A -1
P2 P 0.3042(2) 0.21159(12) -0.05856(16) 0.0227(5) Uani 0.50 1 d PD A -1
Si1 Si 0.16257(2) -0.05983(5) 0.15281(2) 0.02924(11) Uani 1 1 d . . .
H1 H 0.2110(11) -0.063(2) 0.2037(10) 0.037(6) Uiso 1 1 d . . .
Si2 Si 0.2500 -0.17624(6) 0.0000 0.02538(14) Uani 1 2 d S . .
O1 O 0.3414(13) 0.0201(12) 0.1363(8) 0.043(2) Uani 0.50 1 d P A -1
O2 O 0.0826(7) -0.073(3) -0.0138(6) 0.038(3) Uani 0.50 1 d P A -1
O3 O 0.1701(13) 0.0125(12) -0.1346(8) 0.043(2) Uani 0.50 1 d P B -1
O4 O 0.4208(7) -0.053(3) 0.0163(6) 0.038(3) Uani 0.50 1 d P C -1
C1 C 0.2902(6) 0.019(3) 0.1046(3) 0.026(3) Uani 0.50 1 d P A -1
C2 C 0.1307(8) -0.0405(12) 0.0120(11) 0.0288(8) Uani 0.50 1 d P A -1
C3 C 0.2136(6) -0.004(3) -0.1045(3) 0.026(3) Uani 0.50 1 d P B -1
C4 C 0.3721(9) -0.0385(12) -0.0101(11) 0.0288(8) Uani 0.50 1 d P C -1
C5 C 0.27338(16) 0.2842(3) 0.01273(16) 0.0263(7) Uani 0.50 1 d PD A -1
H5A H 0.3080 0.2822 0.0472 0.032 Uiso 0.50 1 calc PR A -1
H5B H 0.2642 0.3711 0.0027 0.032 Uiso 0.50 1 calc PR A -1
C6 C 0.13489(18) 0.2651(4) -0.01386(19) 0.0336(8) Uani 0.50 1 d P A -1
H6A H 0.1440 0.3493 -0.0281 0.040 Uiso 0.50 1 calc PR A -1
H6B H 0.1345 0.2114 -0.0520 0.040 Uiso 0.50 1 calc PR A -1
C7 C 0.0666(8) 0.2621(18) 0.0146(8) 0.039(3) Uani 0.50 1 d P A -1
H7A H 0.0339 0.2890 -0.0179 0.047 Uiso 0.50 1 calc PR A -1
H7B H 0.0662 0.3168 0.0517 0.047 Uiso 0.50 1 calc PR A -1
H7C H 0.0568 0.1787 0.0281 0.047 Uiso 0.50 1 calc PR A -1
C8 C 0.1865(2) 0.3117(3) 0.11257(19) 0.0335(8) Uani 0.50 1 d P A -1
H8A H 0.1822 0.3976 0.0983 0.040 Uiso 0.50 1 calc PR A -1
H8B H 0.1450 0.2874 0.1306 0.040 Uiso 0.50 1 calc PR A -1
C9 C 0.2402(2) 0.3039(5) 0.1652(2) 0.0449(11) Uani 0.50 1 d P A -1
H9A H 0.2335 0.3670 0.1974 0.054 Uiso 0.50 1 calc PR A -1
H9B H 0.2824 0.3165 0.1467 0.054 Uiso 0.50 1 calc PR A -1
H9C H 0.2394 0.2231 0.1854 0.054 Uiso 0.50 1 calc PR A -1
C10 C 0.38403(18) 0.2818(3) -0.06389(19) 0.0310(8) Uani 0.50 1 d P A -1
H10A H 0.4008 0.2623 -0.1062 0.037 Uiso 0.50 1 calc PR A -1
H10B H 0.3792 0.3716 -0.0613 0.037 Uiso 0.50 1 calc PR A -1
C11 C 0.4341(8) 0.2401(17) -0.0114(9) 0.043(4) Uani 0.50 1 d P A -1
H11A H 0.4771 0.2709 -0.0211 0.051 Uiso 0.50 1 calc PR A -1
H11B H 0.4350 0.1507 -0.0097 0.051 Uiso 0.50 1 calc PR A -1
H11C H 0.4219 0.2723 0.0300 0.051 Uiso 0.50 1 calc PR A -1
C12 C 0.2597(2) 0.2853(4) -0.1266(2) 0.0341(8) Uani 0.50 1 d P A -1
H12A H 0.2809 0.2623 -0.1662 0.041 Uiso 0.50 1 calc PR A -1
H12B H 0.2152 0.2514 -0.1297 0.041 Uiso 0.50 1 calc PR A -1
C13 C 0.2546(2) 0.4244(4) -0.1245(2) 0.0408(9) Uani 0.50 1 d P A -1
H13A H 0.2345 0.4541 -0.1649 0.049 Uiso 0.50 1 calc PR A -1
H13B H 0.2981 0.4596 -0.1181 0.049 Uiso 0.50 1 calc PR A -1
H13C H 0.2281 0.4486 -0.0891 0.049 Uiso 0.50 1 calc PR A -1
C21 C 0.12662(9) -0.21784(18) 0.15697(9) 0.0311(4) Uani 1 1 d . A .
C22 C 0.15380(11) -0.3045(2) 0.19977(10) 0.0391(5) Uani 1 1 d . . .
H22 H 0.1911 -0.2832 0.2258 0.047 Uiso 1 1 calc R A .
C23 C 0.12740(12) -0.4210(2) 0.20515(11) 0.0466(5) Uani 1 1 d . A .
H23 H 0.1465 -0.4778 0.2348 0.056 Uiso 1 1 calc R . .
C24 C 0.07376(13) -0.4534(2) 0.16763(12) 0.0470(5) Uani 1 1 d . . .
H24 H 0.0559 -0.5330 0.1710 0.056 Uiso 1 1 calc R A .
C25 C 0.04593(12) -0.3706(2) 0.12521(12) 0.0477(5) Uani 1 1 d . A .
H25 H 0.0087 -0.3929 0.0994 0.057 Uiso 1 1 calc R . .
C26 C 0.07204(11) -0.2548(2) 0.12000(11) 0.0419(5) Uani 1 1 d . . .
H26 H 0.0522 -0.1988 0.0904 0.050 Uiso 1 1 calc R A .
C31 C 0.10008(10) 0.05147(19) 0.18111(9) 0.0343(4) Uani 1 1 d . A .
C32 C 0.11618(12) 0.1299(2) 0.23162(10) 0.0419(5) Uani 1 1 d . . .
H32 H 0.1579 0.1239 0.2527 0.050 Uiso 1 1 calc R A .
C33 C 0.07266(14) 0.2171(2) 0.25208(12) 0.0520(6) Uani 1 1 d . A .
H33 H 0.0851 0.2702 0.2864 0.062 Uiso 1 1 calc R . .
C34 C 0.01180(13) 0.2267(2) 0.22275(13) 0.0521(6) Uani 1 1 d . . .
H34 H -0.0179 0.2862 0.2367 0.062 Uiso 1 1 calc R A .
C35 C -0.00577(12) 0.1495(2) 0.17309(13) 0.0541(6) Uani 1 1 d . A .
H35 H -0.0478 0.1553 0.1527 0.065 Uiso 1 1 calc R . .
C36 C 0.03778(11) 0.0630(2) 0.15255(12) 0.0463(5) Uani 1 1 d . . .
H36 H 0.0249 0.0103 0.1182 0.056 Uiso 1 1 calc R A .
C41 C 0.30699(9) -0.28169(16) 0.04685(9) 0.0312(4) Uani 1 1 d . A .
C42 C 0.35062(11) -0.35430(19) 0.01456(10) 0.0388(5) Uani 1 1 d . . .
H42 H 0.3499 -0.3524 -0.0308 0.047 Uiso 1 1 calc R A .
C43 C 0.39501(12) -0.4292(2) 0.04780(12) 0.0499(6) Uani 1 1 d . A .
H43 H 0.4254 -0.4752 0.0251 0.060 Uiso 1 1 calc R . .
C44 C 0.39518(16) -0.4368(3) 0.11331(13) 0.0691(9) Uani 1 1 d . . .
H44 H 0.4243 -0.4909 0.1356 0.083 Uiso 1 1 calc R A .
C45 C 0.35323(16) -0.3661(3) 0.14671(13) 0.0728(10) Uani 1 1 d . A .
H45 H 0.3537 -0.3705 0.1921 0.087 Uiso 1 1 calc R . .
C46 C 0.31029(13) -0.2884(2) 0.11371(11) 0.0516(6) Uani 1 1 d . . .
H46 H 0.2824 -0.2383 0.1372 0.062 Uiso 1 1 calc R A .

loop_
_atom_site_aniso_label
_atom_site_aniso_U_11
_atom_site_aniso_U_22
_atom_site_aniso_U_33
_atom_site_aniso_U_23
_atom_site_aniso_U_13
_atom_site_aniso_U_12
Ir 0.0163(2) 0.02037(5) 0.01994(15) -0.00059(9) -0.00163(14) 0.00034(9)
Rh 0.0163(2) 0.02037(5) 0.01994(15) -0.00059(9) -0.00163(14) 0.00034(9)
P1 0.0211(5) 0.0212(2) 0.0261(15) -0.0002(3) 0.0032(8) 0.0003(4)
P2 0.0211(5) 0.0212(2) 0.0261(15) -0.0002(3) 0.0032(8) 0.0003(4)
Si1 0.0286(2) 0.0349(3) 0.0243(2) 0.0026(2) 0.00210(19) -0.0002(2)
Si2 0.0275(3) 0.0195(3) 0.0295(3) 0.000 0.0047(3) 0.000
O1 0.019(8) 0.0697(17) 0.0389(10) 0.003(2) -0.011(2) -0.0014(16)
O2 0.0300(13) 0.037(9) 0.0464(11) -0.0006(18) -0.0072(10) -0.0024(18)
O3 0.019(8) 0.0697(17) 0.0389(10) 0.003(2) -0.011(2) -0.0014(16)
O4 0.0300(13) 0.037(9) 0.0464(11) -0.0006(18) -0.0072(10) -0.0024(18)
C1 0.0280(14) 0.025(9) 0.0265(9) -0.0032(19) 0.0000(8) -0.005(2)
C2 0.0276(17) 0.0304(11) 0.0283(12) 0.001(5) 0.0013(13) -0.014(5)
C3 0.0280(14) 0.025(9) 0.0265(9) -0.0032(19) 0.0000(8) -0.005(2)
C4 0.0276(17) 0.0304(11) 0.0283(12) 0.001(5) 0.0013(13) -0.014(5)
C5 0.0252(15) 0.0225(15) 0.0314(18) 0.0001(14) 0.0036(13) -0.0017(13)
C6 0.0297(19) 0.0325(19) 0.038(2) 0.0091(16) -0.0011(16) 0.0019(15)
C7 0.028(4) 0.041(7) 0.047(5) 0.010(4) 0.003(3) 0.004(4)
C8 0.037(2) 0.0285(18) 0.036(2) -0.0053(16) 0.0072(16) 0.0015(16)
C9 0.042(2) 0.055(3) 0.037(2) -0.021(2) 0.002(2) -0.006(2)
C10 0.0277(18) 0.0283(18) 0.037(2) -0.0002(15) 0.0064(15) -0.0054(14)
C11 0.024(4) 0.032(5) 0.071(7) 0.005(3) -0.009(3) -0.009(3)
C12 0.036(2) 0.031(2) 0.035(2) 0.0048(18) -0.0037(18) 0.0029(16)
C13 0.041(2) 0.033(2) 0.048(2) 0.0149(18) -0.0005(18) 0.0044(17)
C21 0.0318(9) 0.0340(9) 0.0284(9) 0.0036(8) 0.0093(7) 0.0019(8)
C22 0.0406(11) 0.0417(11) 0.0353(10) 0.0035(9) 0.0059(9) 0.0089(9)
C23 0.0586(14) 0.0358(11) 0.0464(12) 0.0100(10) 0.0129(11) 0.0129(10)
C24 0.0598(15) 0.0318(11) 0.0513(13) 0.0021(10) 0.0221(11) -0.0016(10)
C25 0.0474(13) 0.0472(13) 0.0491(13) 0.0050(11) 0.0076(10) -0.0140(10)
C26 0.0404(11) 0.0444(12) 0.0409(11) 0.0113(9) 0.0020(9) -0.0076(9)
C31 0.0384(10) 0.0348(10) 0.0309(10) 0.0029(8) 0.0125(8) -0.0003(8)
C32 0.0491(12) 0.0405(11) 0.0364(11) 0.0026(9) 0.0058(9) -0.0026(10)
C33 0.0761(18) 0.0406(12) 0.0409(12) -0.0059(10) 0.0181(12) -0.0023(12)
C34 0.0576(15) 0.0431(12) 0.0583(15) 0.0030(11) 0.0313(12) 0.0089(11)
C35 0.0380(12) 0.0598(15) 0.0655(16) 0.0007(13) 0.0136(11) 0.0061(11)
C36 0.0412(12) 0.0517(14) 0.0467(13) -0.0089(11) 0.0081(10) 0.0016(10)
C41 0.0353(10) 0.0224(8) 0.0365(10) 0.0049(7) 0.0081(8) 0.0040(7)
C42 0.0473(12) 0.0310(10) 0.0390(11) 0.0013(8) 0.0107(9) 0.0083(9)
C43 0.0547(14) 0.0417(12) 0.0546(14) 0.0035(11) 0.0160(11) 0.0231(11)
C44 0.089(2) 0.0638(17) 0.0549(16) 0.0170(13) 0.0117(14) 0.0515(17)
C45 0.103(2) 0.0756(19) 0.0417(14) 0.0229(13) 0.0216(14) 0.0559(18)
C46 0.0669(16) 0.0482(13) 0.0416(12) 0.0147(10) 0.0223(11) 0.0305(12)

loop_
_atom_type_symbol
_atom_type_description
_atom_type_scat_dispersion_real
_atom_type_scat_dispersion_imag
_atom_type_scat_source
C C 0.0033 0.0016 'International Tables Vol C Tables 4.2.6.8 and 6.1.1.4'
H H 0.0000 0.0000 'International Tables Vol C Tables 4.2.6.8 and 6.1.1.4'
O O 0.0106 0.0060 'International Tables Vol C Tables 4.2.6.8 and 6.1.1.4'
Si Si 0.0817 0.0704 'International Tables Vol C Tables 4.2.6.8 and 6.1.1.4'
P P 0.1023 0.0942 'International Tables Vol C Tables 4.2.6.8 and 6.1.1.4'
Rh Rh -1.1178 0.9187 'International Tables Vol C Tables 4.2.6.8 and 6.1.1.4'
Ir Ir -1.4442 7.9887 'International Tables Vol C Tables 4.2.6.8 and 6.1.1.4'

loop_
_geom_angle_atom_site_label_1
_geom_angle_atom_site_label_2
_geom_angle_atom_site_label_3
_geom_angle
_geom_angle_site_symmetry_1
_geom_angle_site_symmetry_3
C1 Ir C2 171.9(9) . .
C1 Ir P1 91.6(9) . .
C2 Ir P1 95.6(4) . .
C1 Ir Si2 93.4(9) . .
C2 Ir Si2 83.5(5) . .
P1 Ir Si2 140.79(9) . .
C1 Ir Si1 87.4(2) . .
C2 Ir Si1 86.8(6) . .
P1 Ir Si1 108.35(8) . .
Si2 Ir Si1 110.72(3) . .
C1 Ir Rh 83.8(3) . .
C2 Ir Rh 100.1(6) . .
P1 Ir Rh 89.20(8) . .
Si2 Ir Rh 52.84(3) . .
Si1 Ir Rh 160.58(3) . .
C4 Rh C3 166.5(9) . .
C4 Rh P2 100.4(4) . .
C3 Rh P2 91.8(8) . .
C4 Rh Si2 88.2(5) . .
C3 Rh Si2 84.4(8) . .
P2 Rh Si2 147.86(13) . .
C4 Rh Si1 91.5(7) . 2
C3 Rh Si1 80.7(2) . 2
P2 Rh Si1 99.86(11) . 2
Si2 Rh Si1 110.90(5) . 2
C4 Rh Ir 100.0(7) . .
C3 Rh Ir 84.5(3) . .
P2 Rh Ir 94.99(10) . .
Si2 Rh Ir 52.90(5) . .
Si1 Rh Ir 159.27(7) 2 .
C5 P1 C8 101.9(2) . .
C5 P1 C6 104.3(2) . .
C8 P1 C6 101.9(2) . .
C5 P1 Ir 111.52(19) . .
C8 P1 Ir 120.13(18) . .
C6 P1 Ir 115.2(2) . .
C10 P2 C5 102.6(2) . .
C10 P2 C12 100.7(2) . .
C5 P2 C12 105.0(2) . .
C10 P2 Rh 119.4(2) . .
C5 P2 Rh 110.56(17) . .
C12 P2 Rh 116.7(2) . .
C21 Si1 C31 107.49(9) . .
C21 Si1 Ir 118.03(6) . .
C31 Si1 Ir 114.44(6) . .
C41 Si2 C41 104.58(12) 2 .
C41 Si2 Rh 120.00(8) 2 .
C41 Si2 Rh 117.85(7) . .
C41 Si2 Ir 122.03(6) 2 .
C41 Si2 Ir 116.80(6) . .
Rh Si2 Ir 74.26(3) . .
O1 C1 Ir 174(2) . .
O2 C2 Ir 175.4(18) . .
O3 C3 Rh 170(3) . .
O4 C4 Rh 176(2) . .
P1 C5 P2 115.5(2) . .
C7 C6 P1 113.3(7) . .
C9 C8 P1 113.8(3) . .
C11 C10 P2 114.0(7) . .
C13 C12 P2 116.6(3) . .
C26 C21 C22 116.39(19) . .
C26 C21 Si1 123.32(15) . .
C22 C21 Si1 120.28(16) . .
C23 C22 C21 121.7(2) . .
C24 C23 C22 119.9(2) . .
C23 C24 C25 119.9(2) . .
C24 C25 C26 120.2(2) . .
C25 C26 C21 121.9(2) . .
C32 C31 C36 116.8(2) . .
C32 C31 Si1 119.70(17) . .
C36 C31 Si1 123.50(16) . .
C31 C32 C33 121.6(2) . .
C34 C33 C32 120.3(2) . .
C35 C34 C33 119.5(2) . .
C34 C35 C36 120.2(2) . .
C35 C36 C31 121.7(2) . .
C46 C41 C42 116.92(18) . .
C46 C41 Si2 123.31(15) . .
C42 C41 Si2 119.72(15) . .
C43 C42 C41 121.1(2) . .
C44 C43 C42 120.3(2) . .
C43 C44 C45 120.1(2) . .
C44 C45 C46 119.6(2) . .
C45 C46 C41 121.8(2) . .

loop_
_geom_bond_atom_site_label_1
_geom_bond_atom_site_label_2
_geom_bond_distance
_geom_bond_site_symmetry_2
Ir C1 1.885(8) .
Ir C2 1.92(2) .
Ir P1 2.3889(14) .
Ir Si2 2.4009(10) .
Ir Si1 2.4134(13) .
Ir Rh 2.8973(14) .
Rh C4 1.80(2) .
Rh C3 1.981(11) .
Rh P2 2.3608(17) .
Rh Si2 2.3989(19) .
Rh Si1 2.410(3) 2
P1 C5 1.824(4) .
P1 C8 1.829(5) .
P1 C6 1.840(6) .
P2 C10 1.827(5) .
P2 C5 1.832(4) .
P2 C12 1.841(6) .
Si1 C21 1.886(2) .
Si1 C31 1.891(2) .
Si1 Rh 2.410(3) 2
Si2 C41 1.8876(19) 2
Si2 C41 1.8876(19) .
O1 C1 1.22(3) .
O2 C2 1.16(3) .
O3 C3 1.09(3) .
O4 C4 1.13(3) .
C6 C7 1.558(16) .
C8 C9 1.526(6) .
C10 C11 1.539(19) .
C12 C13 1.527(6) .
C21 C26 1.394(3) .
C21 C22 1.402(3) .
C22 C23 1.394(3) .
C23 C24 1.372(4) .
C24 C25 1.375(3) .
C25 C26 1.384(3) .
C31 C32 1.389(3) .
C31 C36 1.396(3) .
C32 C33 1.393(3) .
C33 C34 1.374(4) .
C34 C35 1.374(4) .
C35 C36 1.389(3) .
C41 C46 1.400(3) .
C41 C42 1.400(3) .
C42 C43 1.390(3) .
C43 C44 1.373(4) .
C44 C45 1.378(4) .
C45 C46 1.388(3) .

loop_
_geom_torsion_atom_site_label_1
_geom_torsion_atom_site_label_2
_geom_torsion_atom_site_label_3
_geom_torsion_atom_site_label_4
_geom_torsion
_geom_torsion_site_symmetry_1
_geom_torsion_site_symmetry_4
C1 Ir Rh C4 19.0(10) . .
C2 Ir Rh C4 -153.86(16) . .
P1 Ir Rh C4 110.6(4) . .
Si2 Ir Rh C4 -80.0(4) . .
Si1 Ir Rh C4 -44.6(4) . .
C1 Ir Rh C3 -173.90(16) . .
C2 Ir Rh C3 13.3(9) . .
P1 Ir Rh C3 -82.2(8) . .
Si2 Ir Rh C3 87.1(8) . .
Si1 Ir Rh C3 122.6(8) . .
C1 Ir Rh P2 -82.6(9) . .
C2 Ir Rh P2 104.6(4) . .
P1 Ir Rh P2 9.10(4) . .
Si2 Ir Rh P2 178.49(15) . .
Si1 Ir Rh P2 -146.09(13) . .
C1 Ir Rh Si2 99.0(9) . .
C2 Ir Rh Si2 -73.9(4) . .
P1 Ir Rh Si2 -169.39(12) . .
Si1 Ir Rh Si2 35.42(9) . .
C1 Ir Rh Si1 141.7(10) . 2
C2 Ir Rh Si1 -31.1(4) . 2
P1 Ir Rh Si1 -126.64(19) . 2
Si2 Ir Rh Si1 42.75(11) . 2
Si1 Ir Rh Si1 78.17(16) . 2
C1 Ir P1 C5 52.6(4) . .
C2 Ir P1 C5 -131.2(6) . .
Si2 Ir P1 C5 -44.6(3) . .
Si1 Ir P1 C5 140.34(19) . .
Rh Ir P1 C5 -31.2(2) . .
C1 Ir P1 C8 -66.4(4) . .
C2 Ir P1 C8 109.8(7) . .
Si2 Ir P1 C8 -163.62(18) . .
Si1 Ir P1 C8 21.4(3) . .
Rh Ir P1 C8 -150.2(3) . .
C1 Ir P1 C6 171.2(3) . .
C2 Ir P1 C6 -12.7(6) . .
Si2 Ir P1 C6 73.9(3) . .
Si1 Ir P1 C6 -101.1(2) . .
Rh Ir P1 C6 87.4(2) . .
C4 Rh P2 C10 30.5(7) . .
C3 Rh P2 C10 -143.8(3) . .
Si2 Rh P2 C10 133.9(2) . .
Si1 Rh P2 C10 -62.9(2) 2 .
Ir Rh P2 C10 131.7(2) . .
C4 Rh P2 C5 -88.1(7) . .
C3 Rh P2 C5 97.7(3) . .
Si2 Rh P2 C5 15.3(4) . .
Si1 Rh P2 C5 178.5(2) 2 .
Ir Rh P2 C5 13.1(2) . .
C4 Rh P2 C12 151.9(7) . .
C3 Rh P2 C12 -22.3(3) . .
Si2 Rh P2 C12 -104.6(3) . .
Si1 Rh P2 C12 58.6(2) 2 .
Ir Rh P2 C12 -106.9(2) . .
C1 Ir Si1 C21 -118.9(10) . .
C2 Ir Si1 C21 55.6(4) . .
P1 Ir Si1 C21 150.37(14) . .
Si2 Ir Si1 C21 -26.27(8) . .
Rh Ir Si1 C21 -55.86(10) . .
C1 Ir Si1 C31 113.1(10) . .
C2 Ir Si1 C31 -72.5(4) . .
P1 Ir Si1 C31 22.36(14) . .
Si2 Ir Si1 C31 -154.28(8) . .
Rh Ir Si1 C31 176.13(9) . .
C4 Rh Si2 C41 -137.7(6) . 2
C3 Rh Si2 C41 31.0(4) . 2
P2 Rh Si2 C41 115.4(3) . 2
Si1 Rh Si2 C41 -46.83(11) 2 2
Ir Rh Si2 C41 118.27(7) . 2
C4 Rh Si2 C41 -8.4(6) . .
C3 Rh Si2 C41 160.3(4) . .
P2 Rh Si2 C41 -115.2(3) . .
Si1 Rh Si2 C41 82.52(11) 2 .
Ir Rh Si2 C41 -112.39(8) . .
C4 Rh Si2 Ir 104.0(6) . .
C3 Rh Si2 Ir -87.3(4) . .
P2 Rh Si2 Ir -2.8(3) . .
Si1 Rh Si2 Ir -165.09(6) 2 .
C1 Ir Si2 C41 164.5(4) . 2
C2 Ir Si2 C41 -8.0(5) . 2
P1 Ir Si2 C41 -98.95(19) . 2
Si1 Ir Si2 C41 76.01(8) . 2
Rh Ir Si2 C41 -115.88(9) . 2
C1 Ir Si2 C41 34.0(5) . .
C2 Ir Si2 C41 -138.5(5) . .
P1 Ir Si2 C41 130.60(19) . .
Si1 Ir Si2 C41 -54.44(8) . .
Rh Ir Si2 C41 113.67(8) . .
C1 Ir Si2 Rh -79.7(4) . .
C2 Ir Si2 Rh 107.8(5) . .
P1 Ir Si2 Rh 16.9(2) . .
Si1 Ir Si2 Rh -168.11(2) . .
C2 Ir C1 O1 35(13) . .
P1 Ir C1 O1 -173(10) . .
Si2 Ir C1 O1 -32(10) . .
Si1 Ir C1 O1 78(10) . .
Rh Ir C1 O1 -84(10) . .
C1 Ir C2 O2 -31(25) . .
P1 Ir C2 O2 177(100) . .
Si2 Ir C2 O2 36(21) . .
Si1 Ir C2 O2 -75(21) . .
Rh Ir C2 O2 87(21) . .
C4 Rh C3 O3 -149(7) . .
P2 Rh C3 O3 6(6) . .
Si2 Rh C3 O3 154(6) . .
Si1 Rh C3 O3 -94(6) 2 .
Ir Rh C3 O3 101(6) . .
C3 Rh C4 O4 160(20) . .
P2 Rh C4 O4 5(22) . .
Si2 Rh C4 O4 -144(22) . .
Si1 Rh C4 O4 106(22) 2 .
Ir Rh C4 O4 -92(22) . .
C8 P1 C5 P2 179.7(2) . .
C6 P1 C5 P2 -74.6(3) . .
Ir P1 C5 P2 50.3(4) . .
C10 P2 C5 P1 -168.4(2) . .
C12 P2 C5 P1 86.7(3) . .
Rh P2 C5 P1 -40.1(4) . .
C5 P1 C6 C7 -157.5(8) . .
C8 P1 C6 C7 -51.8(8) . .
Ir P1 C6 C7 80.0(8) . .
C5 P1 C8 C9 -64.1(4) . .
C6 P1 C8 C9 -171.7(3) . .
Ir P1 C8 C9 59.6(4) . .
C5 P2 C10 C11 70.8(8) . .
C12 P2 C10 C11 179.0(8) . .
Rh P2 C10 C11 -51.8(8) . .
C10 P2 C12 C13 -60.2(4) . .
C5 P2 C12 C13 46.1(4) . .
Rh P2 C12 C13 169.0(3) . .
C31 Si1 C21 C26 64.03(19) . .
Ir Si1 C21 C26 -67.20(18) . .
C31 Si1 C21 C22 -114.50(16) . .
Ir Si1 C21 C22 114.27(15) . .
C26 C21 C22 C23 -0.3(3) . .
Si1 C21 C22 C23 178.36(16) . .
C21 C22 C23 C24 0.5(3) . .
C22 C23 C24 C25 -0.5(3) . .
C23 C24 C25 C26 0.3(4) . .
C24 C25 C26 C21 -0.1(4) . .
C22 C21 C26 C25 0.1(3) . .
Si1 C21 C26 C25 -178.50(18) . .
C21 Si1 C31 C32 123.93(17) . .
Ir Si1 C31 C32 -102.89(16) . .
C21 Si1 C31 C36 -58.2(2) . .
Ir Si1 C31 C36 75.00(19) . .
C36 C31 C32 C33 -1.0(3) . .
Si1 C31 C32 C33 176.99(17) . .
C31 C32 C33 C34 0.7(4) . .
C32 C33 C34 C35 0.0(4) . .
C33 C34 C35 C36 -0.3(4) . .
C34 C35 C36 C31 0.0(4) . .
C32 C31 C36 C35 0.7(3) . .
Si1 C31 C36 C35 -177.23(19) . .
C41 Si2 C41 C46 -115.4(2) 2 .
Rh Si2 C41 C46 108.4(2) . .
Ir Si2 C41 C46 22.8(2) . .
C41 Si2 C41 C42 67.35(16) 2 .
Rh Si2 C41 C42 -68.86(19) . .
Ir Si2 C41 C42 -154.45(15) . .
C46 C41 C42 C43 -0.1(3) . .
Si2 C41 C42 C43 177.34(18) . .
C41 C42 C43 C44 2.5(4) . .
C42 C43 C44 C45 -2.9(5) . .
C43 C44 C45 C46 0.8(6) . .
C44 C45 C46 C41 1.7(5) . .
C42 C41 C46 C45 -2.0(4) . .
Si2 C41 C46 C45 -179.4(2) . .
